data_9012472
loop_
_publ_author_name
'Kleinberg, R.'

_publ_section_title
;
 Crystal structure of NiCl2*6H2O at room temperature and 4.2 K by neutron
 diffraction
 Sample: T = room temp, X-ray data
;
_journal_name_full 'Journal of Chemical Physics'
_journal_page_first 4690
_journal_page_last 4696
_journal_paper_doi 10.1063/1.1670957
_journal_volume 50
_journal_year 1969
_chemical_compound_source Synthetic
_chemical_formula_sum 'Cl2 H12 Ni O6'
_chemical_name_mineral Nickelbischofite
_space_group_IT_number 12
_symmetry_space_group_name_Hall '-C 2y'
_symmetry_space_group_name_H-M 'C 1 2/m 1'
_cell_angle_alpha 90
_cell_angle_beta 122.17
_cell_angle_gamma 90
_cell_length_a 10.23
_cell_length_b 7.05
_cell_length_c 6.57
_cell_formula_units_Z 2
_cell_volume 401.091
_database_code_amcsd 0012993
_exptl_crystal_density_diffrn 1.968
_cod_original_formula_sum 'Ni Cl2 O6 H12'
_cod_database_code 9012472

loop_
_space_group_symop_operation_xyz
x,y,z
1/2+x,1/2+y,z
x,-y,z
1/2+x,1/2-y,z
-x,y,-z
1/2-x,1/2+y,-z
-x,-y,-z
1/2-x,1/2-y,-z

loop_
_atom_site_label
_atom_site_fract_x
_atom_site_fract_y
_atom_site_fract_z
_atom_site_U_iso_or_equiv
Ni 0.00000 0.00000 0.00000 0.02280
Cl 0.27080 0.00000 0.16740 0.01900
O1 0.03070 0.20720 0.25030 0.03420
O2 0.28250 0.00000 0.70230 0.02913
H1 0.10000 0.29900 0.26900 0.04433
H2 0.44400 0.23200 0.22500 0.04306
H3 0.18100 0.00000 0.54900 0.07472
H4 0.26000 0.00000 0.83900 0.01520

loop_
_cod_related_entry_id
_cod_related_entry_database
_cod_related_entry_code
1 AMCSD 0012993
